data_4078824
loop_
_publ_author_name
'D\"orrich, Steffen'
'Falgner, Steffen'
'Schweeberg, Sarah'
'Burschka, Christian'
'Brodin, Peter'
'Wissing, Britt Marie'
'Basta, Babro'
'Schell, Peter'
'Bauer, Udo'
'Tacke, Reinhold'

_publ_section_title
;
 Silicon-Containing Dipeptidic Aspartame and Neotame Analogues
;
_journal_issue 16
_journal_name_full Organometallics
_journal_page_first 5903
_journal_paper_doi 10.1021/om300442e
_journal_volume 31
_journal_year 2012
_chemical_formula_moiety 'C12 H24 N2 O5 Si, 2(H2 O)'
_chemical_formula_sum 'C12 H28 N2 O7 Si'
_chemical_formula_weight 340.45
_chemical_name_systematic
; 
 ? 
;
_space_group_IT_number 4
_symmetry_cell_setting monoclinic
_symmetry_space_group_name_Hall 'P 2yb'
_symmetry_space_group_name_H-M 'P 1 21 1'
_atom_sites_solution_hydrogens geom
_atom_sites_solution_primary direct
_atom_sites_solution_secondary difmap
_audit_creation_method SHELXL-97
_cell_angle_alpha 90.00
_cell_angle_beta 99.38(3)
_cell_angle_gamma 90.00
_cell_formula_units_Z 2
_cell_length_a 6.9005(14)
_cell_length_b 6.3367(13)
_cell_length_c 20.750(4)
_cell_measurement_reflns_used 3062
_cell_measurement_temperature 173(2)
_cell_measurement_theta_max 27.95
_cell_measurement_theta_min 2.95
_cell_volume 895.2(3)
_computing_cell_refinement Stoe-IPDS
_computing_data_collection Stoe-IPDS
_computing_data_reduction Stoe-IPDS
_computing_molecular_graphics Ortep/Povray
_computing_publication_material Bruker-SHELXTL
_computing_structure_refinement 'SHELXL-97 (Sheldrick, 2008)'
_computing_structure_solution 'SHELXS-97 (Sheldrick, 2008)'
_diffrn_ambient_temperature 173(2)
_diffrn_measured_fraction_theta_full 0.982
_diffrn_measured_fraction_theta_max 0.982
_diffrn_measurement_device_type image_plate_Stoe-IPDS
_diffrn_measurement_method 'omega scan'
_diffrn_radiation_monochromator graphite
_diffrn_radiation_source 'fine-focus sealed tube'
_diffrn_radiation_type MoK\a
_diffrn_radiation_wavelength 0.71073
_diffrn_reflns_av_R_equivalents 0.0727
_diffrn_reflns_av_sigmaI/netI 0.0619
_diffrn_reflns_limit_h_max 8
_diffrn_reflns_limit_h_min -8
_diffrn_reflns_limit_k_max 7
_diffrn_reflns_limit_k_min -7
_diffrn_reflns_limit_l_max 26
_diffrn_reflns_limit_l_min -26
_diffrn_reflns_number 12511
_diffrn_reflns_theta_full 26.71
_diffrn_reflns_theta_max 26.71
_diffrn_reflns_theta_min 2.98
_exptl_absorpt_coefficient_mu 0.164
_exptl_absorpt_correction_T_max 1.0450
_exptl_absorpt_correction_T_min 0.9087
_exptl_absorpt_correction_type multi-scan
_exptl_absorpt_process_details
;
[c.f. r.h. blessing, acta cryst. (1995), a51, 33-38]
;
_exptl_crystal_colour colorless
_exptl_crystal_density_diffrn 1.263
_exptl_crystal_density_method 'not measured'
_exptl_crystal_description platelet
_exptl_crystal_F_000 368
_exptl_crystal_size_max .5
_exptl_crystal_size_mid .25
_exptl_crystal_size_min .05
_refine_diff_density_max 0.251
_refine_diff_density_min -0.267
_refine_diff_density_rms 0.055
_refine_ls_abs_structure_details 'Flack H D (1983), Acta Cryst. A39, 876-881'
_refine_ls_abs_structure_Flack -0.10(15)
_refine_ls_extinction_method none
_refine_ls_goodness_of_fit_ref 0.972
_refine_ls_hydrogen_treatment mixed
_refine_ls_matrix_type full
_refine_ls_number_parameters 231
_refine_ls_number_reflns 3719
_refine_ls_number_restraints 7
_refine_ls_restrained_S_all 0.971
_refine_ls_R_factor_all 0.0572
_refine_ls_R_factor_gt 0.0419
_refine_ls_shift/su_max 0.000
_refine_ls_shift/su_mean 0.000
_refine_ls_structure_factor_coef Fsqd
_refine_ls_weighting_details 'calc w=1/[\s^2^(Fo^2^)+(0.0727P)^2^+0.0000P] where P=(Fo^2^+2Fc^2^)/3'
_refine_ls_weighting_scheme calc
_refine_ls_wR_factor_gt 0.1019
_refine_ls_wR_factor_ref 0.1132
_reflns_number_gt 3006
_reflns_number_total 3719
_reflns_threshold_expression >2sigma(I)
_cod_data_source_file om300442e_si_001.cif
_cod_data_source_block dor10f_5.2H2O
_cod_original_sg_symbol_H-M P21
_cod_database_code 4078824

loop_
_symmetry_equiv_pos_as_xyz
'x, y, z'
'-x, y+1/2, -z'

loop_
_atom_site_label
_atom_site_type_symbol
_atom_site_fract_x
_atom_site_fract_y
_atom_site_fract_z
_atom_site_U_iso_or_equiv
_atom_site_adp_type
_atom_site_occupancy
_atom_site_symmetry_multiplicity
_atom_site_calc_flag
_atom_site_refinement_flags
C1 C 0.8615(5) 0.0718(6) 0.94000(15) 0.0433(7) Uani 1 1 d .
H1A H 0.8773 0.0294 0.9860 0.065 Uiso 1 1 calc R
H1B H 0.8373 0.2240 0.9365 0.065 Uiso 1 1 calc R
H1C H 0.9813 0.0376 0.9225 0.065 Uiso 1 1 calc R
C2 C 0.7157(7) -0.3589(6) 0.89459(17) 0.0561(10) Uani 1 1 d .
H2A H 0.7705 -0.3994 0.9395 0.084 Uiso 1 1 calc R
H2B H 0.8137 -0.3837 0.8661 0.084 Uiso 1 1 calc R
H2C H 0.5983 -0.4435 0.8794 0.084 Uiso 1 1 calc R
C3 C 0.4302(4) -0.0350(8) 0.93374(14) 0.0547(10) Uani 1 1 d .
H3A H 0.3238 -0.1284 0.9139 0.082 Uiso 1 1 calc R
H3B H 0.3864 0.1121 0.9288 0.082 Uiso 1 1 calc R
H3C H 0.4658 -0.0687 0.9802 0.082 Uiso 1 1 calc R
C4 C 0.6106(3) 0.0354(4) 0.80542(11) 0.0219(5) Uani 1 1 d .
H4A H 0.6079 0.1912 0.8087 0.026 Uiso 1 1 calc R
H4B H 0.7291 -0.0014 0.7866 0.026 Uiso 1 1 calc R
C5 C 0.4303(3) -0.0306(4) 0.75502(10) 0.0203(5) Uani 1 1 d .
C6 C 0.2434(3) 0.0540(4) 0.77823(11) 0.0231(5) Uani 1 1 d .
C7 C 0.4177(4) -0.2699(4) 0.74698(13) 0.0280(6) Uani 1 1 d .
H7A H 0.3060 -0.3059 0.7132 0.042 Uiso 1 1 calc R
H7B H 0.3998 -0.3347 0.7885 0.042 Uiso 1 1 calc R
H7C H 0.5392 -0.3228 0.7341 0.042 Uiso 1 1 calc R
C8 C 0.0752(4) 0.3637(6) 0.8015(2) 0.0485(9) Uani 1 1 d .
H8A H -0.0494 0.3069 0.7787 0.073 Uiso 1 1 calc R
H8B H 0.0788 0.5166 0.7946 0.073 Uiso 1 1 calc R
H8C H 0.0869 0.3342 0.8483 0.073 Uiso 1 1 calc R
C9 C 0.3021(4) 0.0734(5) 0.64139(12) 0.0281(6) Uani 1 1 d .
C10 C 0.3397(4) 0.2010(4) 0.58170(12) 0.0257(5) Uani 1 1 d .
H10 H 0.4819 0.1913 0.5777 0.031 Uiso 1 1 calc R
C11 C 0.2866(4) 0.4320(5) 0.59240(12) 0.0338(6) Uani 1 1 d .
H11A H 0.1498 0.4374 0.6010 0.041 Uiso 1 1 calc R
H11B H 0.3728 0.4847 0.6319 0.041 Uiso 1 1 calc R
C12 C 0.3046(4) 0.5810(4) 0.53559(12) 0.0247(5) Uani 1 1 d .
N1 N 0.4491(3) 0.0697(4) 0.69218(10) 0.0234(4) Uani 1 1 d .
H1N1 H 0.557(5) 0.132(6) 0.6893(15) 0.035 Uiso 1 1 d .
H1N2 H 0.207(4) 0.188(4) 0.4866(12) 0.035 Uiso 1 1 d D
N2 N 0.2192(3) 0.1062(4) 0.52285(10) 0.0250(5) Uani 1 1 d D
H2N2 H 0.099(3) 0.077(4) 0.5320(14) 0.038 Uiso 1 1 d D
H3N2 H 0.279(4) -0.017(4) 0.5139(13) 0.038 Uiso 1 1 d D
H1O6 H 0.881(5) 0.802(6) 0.6378(16) 0.038 Uiso 1 1 d .
O6 O 0.8070(4) 0.6953(4) 0.62491(13) 0.0443(6) Uani 1 1 d .
H2O6 H 0.707(9) 0.736(10) 0.608(3) 0.092(19) Uiso 1 1 d .
H1O7 H 0.801(6) 0.387(10) 0.655(2) 0.062(15) Uiso 1 1 d .
O7 O 0.7892(3) 0.2703(6) 0.6575(2) 0.0609(9) Uani 1 1 d .
H2O7 H 0.821(15) 0.198(17) 0.640(5) 0.18(5) Uiso 1 1 d .
O1 O 0.1227(2) -0.0555(4) 0.79877(9) 0.0314(4) Uani 1 1 d .
O2 O 0.2374(2) 0.2649(3) 0.77611(10) 0.0314(4) Uani 1 1 d .
O3 O 0.1392(3) -0.0078(4) 0.64223(10) 0.0435(6) Uani 1 1 d .
O4 O 0.1899(3) 0.5510(4) 0.48242(9) 0.0377(5) Uani 1 1 d .
O5 O 0.4293(3) 0.7260(3) 0.54525(9) 0.0331(5) Uani 1 1 d .
Si Si 0.64843(9) -0.07304(12) 0.89233(3) 0.02514(17) Uani 1 1 d .

loop_
_atom_site_aniso_label
_atom_site_aniso_U_11
_atom_site_aniso_U_22
_atom_site_aniso_U_33
_atom_site_aniso_U_23
_atom_site_aniso_U_13
_atom_site_aniso_U_12
C1 0.0418(16) 0.045(2) 0.0378(15) 0.0048(14) -0.0100(12) -0.0011(14)
C2 0.080(3) 0.040(2) 0.0435(18) 0.0088(15) -0.0034(17) 0.0139(18)
C3 0.0392(15) 0.094(3) 0.0311(13) 0.0065(17) 0.0081(11) 0.0107(19)
C4 0.0174(11) 0.0217(14) 0.0262(12) -0.0011(10) 0.0026(8) -0.0023(9)
C5 0.0212(10) 0.0205(15) 0.0190(10) 0.0007(9) 0.0026(8) -0.0026(9)
C6 0.0188(11) 0.0231(16) 0.0267(11) 0.0025(10) 0.0016(8) -0.0033(9)
C7 0.0318(12) 0.0229(16) 0.0296(12) -0.0014(10) 0.0054(10) -0.0050(10)
C8 0.0296(14) 0.033(2) 0.089(3) 0.0084(16) 0.0251(16) 0.0065(12)
C9 0.0301(13) 0.0282(16) 0.0247(12) 0.0036(11) 0.0008(9) -0.0100(11)
C10 0.0275(11) 0.0244(16) 0.0245(11) -0.0002(10) 0.0028(9) -0.0072(10)
C11 0.0500(14) 0.0252(15) 0.0289(11) -0.0038(13) 0.0140(10) -0.0092(15)
C12 0.0246(11) 0.0181(14) 0.0310(12) -0.0030(10) 0.0037(9) -0.0016(10)
N1 0.0208(10) 0.0251(13) 0.0243(10) 0.0017(9) 0.0034(7) -0.0051(9)
N2 0.0300(11) 0.0200(13) 0.0244(10) 0.0002(8) 0.0025(8) -0.0033(9)
O6 0.0426(12) 0.0288(14) 0.0583(14) -0.0003(11) -0.0018(11) -0.0065(10)
O7 0.0306(11) 0.0363(18) 0.120(3) 0.0268(17) 0.0261(13) 0.0039(11)
O1 0.0237(8) 0.0306(11) 0.0421(9) 0.0088(10) 0.0117(7) -0.0047(8)
O2 0.0220(8) 0.0199(11) 0.0545(11) 0.0046(8) 0.0127(8) -0.0001(7)
O3 0.0312(10) 0.0585(17) 0.0365(10) 0.0190(9) -0.0071(8) -0.0255(9)
O4 0.0313(10) 0.0462(14) 0.0337(10) 0.0015(9) -0.0006(7) -0.0062(9)
O5 0.0338(9) 0.0228(12) 0.0420(10) -0.0020(8) 0.0039(8) -0.0073(8)
Si 0.0242(3) 0.0272(4) 0.0235(3) 0.0007(3) 0.0023(2) 0.0024(3)

loop_
_atom_type_symbol
_atom_type_description
_atom_type_scat_dispersion_real
_atom_type_scat_dispersion_imag
_atom_type_scat_source
C C 0.0033 0.0016 'International Tables Vol C Tables 4.2.6.8 and 6.1.1.4'
H H 0.0000 0.0000 'International Tables Vol C Tables 4.2.6.8 and 6.1.1.4'
N N 0.0061 0.0033 'International Tables Vol C Tables 4.2.6.8 and 6.1.1.4'
O O 0.0106 0.0060 'International Tables Vol C Tables 4.2.6.8 and 6.1.1.4'
Si Si 0.0817 0.0704 'International Tables Vol C Tables 4.2.6.8 and 6.1.1.4'

loop_
_geom_angle_atom_site_label_1
_geom_angle_atom_site_label_2
_geom_angle_atom_site_label_3
_geom_angle
C5 C4 Si 120.84(17)
N1 C5 C7 110.1(2)
N1 C5 C6 108.91(19)
C7 C5 C6 110.1(2)
N1 C5 C4 107.69(19)
C7 C5 C4 111.58(19)
C6 C5 C4 108.42(19)
O1 C6 O2 124.3(2)
O1 C6 C5 124.5(2)
O2 C6 C5 111.1(2)
O3 C9 N1 123.7(2)
O3 C9 C10 120.2(2)
N1 C9 C10 116.0(2)
N2 C10 C11 112.9(2)
N2 C10 C9 107.7(2)
C11 C10 C9 108.1(2)
C12 C11 C10 115.2(2)
O5 C12 O4 124.5(3)
O5 C12 C11 118.0(2)
O4 C12 C11 117.5(2)
H1N1 N1 C9 120(2)
H1N1 N1 C5 118(2)
C9 N1 C5 122.6(2)
H1N2 N2 C10 114(2)
H2O6 O6 H1O6 109(5)
H2O7 O7 H1O7 128(10)
C6 O2 C8 116.1(2)
C3 Si C2 109.2(2)
C3 Si C1 108.44(17)
C2 Si C1 106.93(18)
C3 Si C4 113.10(13)
C2 Si C4 111.59(14)
C1 Si C4 107.31(13)

loop_
_geom_bond_atom_site_label_1
_geom_bond_atom_site_label_2
_geom_bond_distance
C1 Si 1.873(3)
C2 Si 1.869(4)
C3 Si 1.867(3)
C4 C5 1.547(3)
C4 Si 1.908(2)
C5 N1 1.475(3)
C5 C7 1.526(4)
C5 C6 1.545(3)
C6 O1 1.214(3)
C6 O2 1.337(4)
C8 O2 1.454(4)
C9 O3 1.239(3)
C9 N1 1.339(3)
C9 C10 1.536(3)
C10 N2 1.488(3)
C10 C11 1.533(4)
C11 C12 1.531(4)
C12 O5 1.252(3)
C12 O4 1.263(3)
N1 H1N1 0.85(4)
N2 H1N2 0.91(2)
O6 H2O6 0.76(6)
O6 H1O6 0.87(4)
O7 H2O7 0.64(10)
O7 H1O7 0.75(6)

loop_
_geom_torsion_atom_site_label_1
_geom_torsion_atom_site_label_2
_geom_torsion_atom_site_label_3
_geom_torsion_atom_site_label_4
_geom_torsion
Si C4 C5 N1 -176.91(17)
Si C4 C5 C7 -56.0(3)
Si C4 C5 C6 65.4(3)
N1 C5 C6 O1 133.6(2)
C7 C5 C6 O1 12.8(3)
C4 C5 C6 O1 -109.5(3)
N1 C5 C6 O2 -49.8(2)
C7 C5 C6 O2 -170.59(19)
C4 C5 C6 O2 67.1(2)
O3 C9 C10 N2 -32.3(4)
N1 C9 C10 N2 152.1(2)
O3 C9 C10 C11 90.0(3)
N1 C9 C10 C11 -85.7(3)
N2 C10 C11 C12 -57.8(3)
C9 C10 C11 C12 -176.8(2)
C10 C11 C12 O5 -115.9(3)
C10 C11 C12 O4 65.2(3)
O3 C9 N1 H1N1 -178(3)
C10 C9 N1 H1N1 -3(3)
O3 C9 N1 C5 -0.7(4)
C10 C9 N1 C5 174.8(2)
C7 C5 N1 H1N1 -113(3)
C6 C5 N1 H1N1 126(3)
C4 C5 N1 H1N1 9(3)
C7 C5 N1 C9 69.6(3)
C6 C5 N1 C9 -51.2(3)
C4 C5 N1 C9 -168.6(2)
C11 C10 N2 H1N2 46.1(17)
C9 C10 N2 H1N2 165.4(17)
O1 C6 O2 C8 1.0(4)
C5 C6 O2 C8 -175.5(2)
C5 C4 Si C3 -53.0(3)
C5 C4 Si C2 70.6(3)
C5 C4 Si C1 -172.5(2)
